data_4114889
loop_
_publ_author_name
'Alois F\"urstner'
'Karin Radkowski'
'Conny Wirtz'
'Richard Goddard'
'Christian W. Lehmann'
'Richard Mynott'

_publ_section_title
;
 Total Syntheses of the Phytotoxic Lactones Herbarumin I and II and a
 Synthesis-Based Solution of the Pinolidoxin Puzzle
;
_journal_name_full 'Journal of the American Chemical Society'
_journal_page_first 7061
_journal_page_last 7069
_journal_paper_doi 10.1021/ja020238i
_journal_volume 124
_journal_year 2002
_chemical_compound_source 'see paper'
_chemical_formula_sum 'C18 H27 O6.5'
_chemical_formula_weight 347.40
_chemical_name_systematic
; 
 ? 
;
_space_group_IT_number 18
_symmetry_cell_setting orthorhombic
_symmetry_Int_Tables_number 18
_symmetry_space_group_name_Hall 'P 2 2ab'
_symmetry_space_group_name_H-M 'P 21 21 2'
_atom_sites_solution_hydrogens geom
_atom_sites_solution_primary direct
_atom_sites_solution_secondary difmap
_cell_angle_alpha 90.00
_cell_angle_beta 90.00
_cell_angle_gamma 90.00
_cell_formula_units_Z 4
_cell_length_a 14.7888(7)
_cell_length_b 18.5968(10)
_cell_length_c 6.7764(3)
_cell_measurement_reflns_used 126879
_cell_measurement_temperature 100
_cell_measurement_theta_max 27.48
_cell_measurement_theta_min 1.00
_cell_volume 1863.68(16)
_computing_cell_refinement 'Denzo / Scalepack (Otwinowski 1997)'
_computing_data_collection 'Collect software (Nonius, 1998)'
_computing_data_reduction 'Denzo / Scalepack (Otwinowski 1997)'
_computing_molecular_graphics 'ORTEP (Johnson, 1976)'
_computing_structure_refinement 'SHELXL-97 (Sheldrick, 1997)'
_computing_structure_solution 'SHELXS-97 (Sheldrick, 1990)'
_diffrn_ambient_temperature 100
_diffrn_measured_fraction_theta_full 0.991
_diffrn_measured_fraction_theta_max 0.991
_diffrn_measurement_device_type 'Nonius KappaCCD'
_diffrn_measurement_method 'CCD \w-scan'
_diffrn_radiation_monochromator graphite
_diffrn_radiation_source '0.3 mm rotating anode'
_diffrn_radiation_type MoK\a
_diffrn_radiation_wavelength 0.71073
_diffrn_reflns_av_R_equivalents 0.1466
_diffrn_reflns_av_sigmaI/netI 0.1161
_diffrn_reflns_limit_h_max 17
_diffrn_reflns_limit_h_min -18
_diffrn_reflns_limit_k_max 23
_diffrn_reflns_limit_k_min -24
_diffrn_reflns_limit_l_max 8
_diffrn_reflns_limit_l_min -7
_diffrn_reflns_number 17859
_diffrn_reflns_theta_full 27.40
_diffrn_reflns_theta_max 27.40
_diffrn_reflns_theta_min 4.08
_diffrn_standards_decay_% 0.00
_diffrn_standards_interval_time 0
_diffrn_standards_number 0
_exptl_absorpt_coefficient_mu 0.093
_exptl_absorpt_correction_T_max 0
_exptl_absorpt_correction_T_min 0
_exptl_absorpt_correction_type none
_exptl_absorpt_process_details none
_exptl_crystal_colour colorless
_exptl_crystal_density_diffrn 1.238
_exptl_crystal_density_meas ?
_exptl_crystal_density_method none
_exptl_crystal_description plate
_exptl_crystal_F_000 748
_exptl_crystal_size_max 0.30
_exptl_crystal_size_mid 0.06
_exptl_crystal_size_min 0.03
_refine_diff_density_max 0.454
_refine_diff_density_min -0.508
_refine_diff_density_rms 0.150
_refine_ls_abs_structure_details 'Flack, H. D. (1983). Acta Cryst. A39, 876-881'
_refine_ls_abs_structure_Flack -4.0(19)
_refine_ls_extinction_method none
_refine_ls_goodness_of_fit_ref 1.094
_refine_ls_hydrogen_treatment mixed
_refine_ls_matrix_type full
_refine_ls_number_parameters 227
_refine_ls_number_reflns 4193
_refine_ls_number_restraints 1
_refine_ls_restrained_S_all 1.094
_refine_ls_R_factor_all 0.1422
_refine_ls_R_factor_gt 0.0777
_refine_ls_shift/su_max 0.007
_refine_ls_shift/su_mean 0.001
_refine_ls_structure_factor_coef Fsqd
_refine_ls_weighting_details 'calc w=1/[\s^2^(Fo^2^)+(0.1000P)^2^+0.0000P] where P=(Fo^2^+2Fc^2^)/3'
_refine_ls_weighting_scheme calc
_refine_ls_wR_factor_gt 0.1627
_refine_ls_wR_factor_ref 0.1940
_reflns_number_gt 2745
_reflns_number_total 4193
_reflns_threshold_expression I>2\s(I)
_cod_data_source_file ja020238i_3.cif
_cod_data_source_block 3992
_cod_depositor_comments
;
The following automatic conversions were performed:

'_exptl_crystal_density_meas' value 'none' was changed to '?' - the
value is perceived as not measured.

Automatic conversion script
Id: cif_fix_values 3008 2015-01-20 13:52:24Z robertas 
;
_cod_original_formula_sum 'C18 H27 O6.50'
_cod_database_code 4114889

loop_
_symmetry_equiv_pos_as_xyz
'x, y, z'
'-x, -y, z'
'-x+1/2, y+1/2, -z'
'x+1/2, -y+1/2, -z'

loop_
_atom_site_label
_atom_site_type_symbol
_atom_site_fract_x
_atom_site_fract_y
_atom_site_fract_z
_atom_site_U_iso_or_equiv
_atom_site_adp_type
_atom_site_occupancy
_atom_site_symmetry_multiplicity
_atom_site_calc_flag
_atom_site_refinement_flags
C1 C -0.7628(3) -0.0025(2) -0.3125(5) 0.0305(8) Uani 1 1 d .
C2 C -0.8528(3) -0.0404(2) -0.3635(5) 0.0347(9) Uani 1 1 d .
H2 H -0.9007 -0.0287 -0.2645 0.042 Uiso 1 1 calc R
C3 C -0.8418(3) -0.1214(2) -0.3869(6) 0.0366(9) Uani 1 1 d .
H3A H -0.7928 -0.1307 -0.4832 0.044 Uiso 1 1 calc R
H3B H -0.8984 -0.1413 -0.4424 0.044 Uiso 1 1 calc R
C4 C -0.8198(3) -0.1613(2) -0.1943(6) 0.0386(10) Uani 1 1 d .
H4A H -0.8686 -0.1530 -0.0971 0.046 Uiso 1 1 calc R
H4B H -0.8163 -0.2137 -0.2204 0.046 Uiso 1 1 calc R
C5 C -0.7318(3) -0.1357(2) -0.1116(5) 0.0355(9) Uani 1 1 d .
H5 H -0.6776 -0.1496 -0.1766 0.043 Uiso 1 1 calc R
C6 C -0.7252(3) -0.0946(2) 0.0474(5) 0.0324(9) Uani 1 1 d .
H6 H -0.7772 -0.0902 0.1286 0.039 Uiso 1 1 calc R
C7 C -0.6425(3) -0.0546(2) 0.1089(5) 0.0317(9) Uani 1 1 d .
H7A H -0.6230 -0.0734 0.2405 0.038 Uiso 1 1 calc R
C8 C -0.6618(3) 0.0268(2) 0.1301(5) 0.0301(9) Uani 1 1 d .
H8A H -0.7136 0.0337 0.2229 0.036 Uiso 1 1 calc R
C9 C -0.6831(2) 0.0648(2) -0.0647(5) 0.0281(8) Uani 1 1 d .
H9 H -0.6326 0.0569 -0.1605 0.034 Uiso 1 1 calc R
C11 C -0.9085(3) 0.0538(2) -0.5668(5) 0.0333(9) Uani 1 1 d .
C12 C -0.9211(2) 0.0778(2) -0.7705(5) 0.0344(9) Uani 1 1 d .
H12 H -0.9165 0.0438 -0.8747 0.041 Uiso 1 1 calc R
C13 C -0.9389(2) 0.1464(2) -0.8129(5) 0.0340(9) Uani 1 1 d .
H13 H -0.9485 0.1785 -0.7058 0.041 Uiso 1 1 calc R
C14 C -0.9446(2) 0.1752(2) -1.0088(5) 0.0369(10) Uani 1 1 d .
H14 H -0.9412 0.1422 -1.1157 0.044 Uiso 1 1 calc R
C15 C -0.9543(3) 0.2447(2) -1.0525(6) 0.0376(10) Uani 1 1 d .
H15 H -0.9600 0.2776 -0.9459 0.045 Uiso 1 1 calc R
C16 C -0.9570(2) 0.2744(2) -1.2561(4) 0.0439(10) Uani 1 1 d .
H16A H -0.9619 0.2349 -1.3512 0.066 Uiso 1 1 calc R
H16B H -0.9015 0.3016 -1.2816 0.066 Uiso 1 1 calc R
H16C H -1.0094 0.3063 -1.2698 0.066 Uiso 1 1 calc R
C91 C -0.6993(2) 0.14502(19) -0.0380(4) 0.0317(8) Uani 1 1 d R
H91A H -0.6448 0.1667 0.0226 0.038 Uiso 1 1 calc R
H91B H -0.7501 0.1518 0.0551 0.038 Uiso 1 1 calc R
C92 C -0.7206(3) 0.1852(2) -0.2293(5) 0.0380(10) Uani 1 1 d .
H92A H -0.7729 0.1619 -0.2943 0.046 Uiso 1 1 calc R
H92B H -0.7383 0.2352 -0.1967 0.046 Uiso 1 1 calc R
C93 C -0.6417(3) 0.1872(3) -0.3734(6) 0.0530(12) Uani 1 1 d .
H93A H -0.6259 0.1380 -0.4123 0.080 Uiso 1 1 calc R
H93B H -0.5894 0.2099 -0.3099 0.080 Uiso 1 1 calc R
H93C H -0.6589 0.2148 -0.4906 0.080 Uiso 1 1 calc R
O1 O -0.69731(19) -0.00589(15) -0.4191(3) 0.0378(7) Uani 1 1 d .
O2 O -0.87740(17) -0.01487(14) -0.5584(3) 0.0340(6) Uani 1 1 d .
O7 O -0.57105(17) -0.06690(14) -0.0281(4) 0.0346(6) Uani 1 1 d .
H7 H -0.5211 -0.0594 0.0273 0.052 Uiso 1 1 calc R
O8 O -0.58403(17) 0.06247(13) 0.2080(3) 0.0326(6) Uani 1 1 d .
H8 H -0.5727 0.0464 0.3211 0.049 Uiso 1 1 calc R
O10 O -0.76645(16) 0.03303(14) -0.1418(3) 0.0295(6) Uani 1 1 d .
O11 O -0.9225(2) 0.08903(16) -0.4221(4) 0.0439(7) Uani 1 1 d .
O100 O -0.5000 0.0000 -0.4424(6) 0.0381(10) Uani 1 2 d SD
H100 H -0.461(3) 0.019(3) -0.370(7) 0.09(2) Uiso 1 1 d D

loop_
_atom_site_aniso_label
_atom_site_aniso_U_11
_atom_site_aniso_U_22
_atom_site_aniso_U_33
_atom_site_aniso_U_23
_atom_site_aniso_U_13
_atom_site_aniso_U_12
C1 0.037(2) 0.034(2) 0.0206(18) 0.0060(15) -0.0026(17) 0.0030(18)
C2 0.038(2) 0.045(2) 0.0213(18) 0.0007(16) 0.0004(16) -0.0049(19)
C3 0.038(2) 0.042(2) 0.030(2) -0.0009(17) -0.0085(18) -0.0047(18)
C4 0.041(2) 0.040(2) 0.035(2) 0.0044(17) -0.0069(19) -0.0037(19)
C5 0.038(2) 0.035(2) 0.033(2) 0.0074(17) -0.0058(18) 0.0021(18)
C6 0.033(2) 0.039(2) 0.0255(18) 0.0074(16) 0.0042(17) -0.0019(17)
C7 0.034(2) 0.039(2) 0.0214(18) 0.0035(15) -0.0011(16) 0.0024(17)
C8 0.032(2) 0.038(2) 0.0208(17) -0.0032(15) -0.0003(15) 0.0003(17)
C9 0.0260(19) 0.036(2) 0.0228(17) -0.0008(15) 0.0000(16) -0.0015(16)
C11 0.0283(19) 0.045(2) 0.0267(19) -0.0033(17) -0.0020(17) 0.0002(18)
C12 0.033(2) 0.045(3) 0.0250(18) -0.0044(16) -0.0013(17) 0.001(2)
C13 0.030(2) 0.044(3) 0.0274(19) -0.0050(17) 0.0022(17) 0.0047(18)
C14 0.032(2) 0.045(3) 0.033(2) -0.0041(17) -0.0002(17) 0.0067(18)
C15 0.032(2) 0.049(3) 0.032(2) -0.0028(19) 0.0000(18) 0.0033(18)
C16 0.053(3) 0.044(2) 0.035(2) -0.0007(18) -0.004(2) 0.004(2)
C91 0.033(2) 0.039(2) 0.0232(17) -0.0026(16) 0.0012(16) -0.0007(17)
C92 0.045(2) 0.034(2) 0.035(2) 0.0047(17) -0.0027(19) 0.0024(19)
C93 0.069(3) 0.057(3) 0.034(2) 0.012(2) 0.004(2) 0.002(3)
O1 0.0411(15) 0.0529(18) 0.0196(12) -0.0024(11) 0.0047(13) -0.0031(13)
O2 0.0376(14) 0.0422(17) 0.0222(12) -0.0013(11) -0.0021(11) 0.0004(12)
O7 0.0317(14) 0.0421(16) 0.0300(13) -0.0037(12) -0.0001(12) 0.0003(13)
O8 0.0357(14) 0.0398(15) 0.0224(12) -0.0012(11) -0.0052(12) -0.0016(13)
O10 0.0309(14) 0.0378(15) 0.0199(12) -0.0008(10) -0.0002(10) 0.0001(11)
O11 0.0531(18) 0.0539(18) 0.0246(14) -0.0051(12) -0.0046(13) 0.0096(15)
O100 0.029(2) 0.054(3) 0.031(2) 0.000 0.000 -0.0025(19)

loop_
_atom_type_symbol
_atom_type_description
_atom_type_scat_dispersion_real
_atom_type_scat_dispersion_imag
_atom_type_scat_source
C C 0.0033 0.0016 'International Tables Vol C Tables 4.2.6.8 and 6.1.1.4'
H H 0.0000 0.0000 'International Tables Vol C Tables 4.2.6.8 and 6.1.1.4'
O O 0.0106 0.0060 'International Tables Vol C Tables 4.2.6.8 and 6.1.1.4'

loop_
_geom_angle_atom_site_label_1
_geom_angle_atom_site_label_2
_geom_angle_atom_site_label_3
_geom_angle
_geom_angle_publ_flag
O1 C1 O10 125.2(3) ?
O1 C1 C2 122.1(3) ?
O10 C1 C2 112.6(3) ?
O2 C2 C3 104.8(3) ?
O2 C2 C1 105.7(3) ?
C3 C2 C1 112.5(3) ?
O2 C2 H2 111.2 n
C3 C2 H2 111.2 n
C1 C2 H2 111.2 n
C2 C3 C4 114.4(3) ?
C2 C3 H3A 108.7 n
C4 C3 H3A 108.7 n
C2 C3 H3B 108.7 n
C4 C3 H3B 108.7 n
H3A C3 H3B 107.6 n
C5 C4 C3 110.4(3) ?
C5 C4 H4A 109.6 n
C3 C4 H4A 109.6 n
C5 C4 H4B 109.6 n
C3 C4 H4B 109.6 n
H4A C4 H4B 108.1 n
C6 C5 C4 123.6(4) ?
C6 C5 H5 118.2 n
C4 C5 H5 118.2 n
C5 C6 C7 125.1(4) ?
C5 C6 H6 117.4 n
C7 C6 H6 117.4 n
O7 C7 C6 110.2(3) ?
O7 C7 C8 110.7(3) ?
C6 C7 C8 111.3(3) ?
O7 C7 H7A 108.2 n
C6 C7 H7A 108.2 n
C8 C7 H7A 108.2 n
O8 C8 C9 105.7(3) ?
O8 C8 C7 109.9(3) ?
C9 C8 C7 114.2(3) ?
O8 C8 H8A 109.0 n
C9 C8 H8A 109.0 n
C7 C8 H8A 109.0 n
O10 C9 C91 107.9(3) ?
O10 C9 C8 107.2(3) ?
C91 C9 C8 112.5(3) ?
O10 C9 H9 109.8 n
C91 C9 H9 109.8 n
C8 C9 H9 109.8 n
O11 C11 O2 122.6(3) ?
O11 C11 C12 125.8(4) ?
O2 C11 C12 111.7(3) ?
C13 C12 C11 121.3(3) ?
C13 C12 H12 119.3 n
C11 C12 H12 119.3 n
C12 C13 C14 124.6(4) ?
C12 C13 H13 117.7 n
C14 C13 H13 117.7 n
C15 C14 C13 125.0(4) ?
C15 C14 H14 117.5 n
C13 C14 H14 117.5 n
C14 C15 C16 124.6(4) ?
C14 C15 H15 117.7 n
C16 C15 H15 117.7 n
C15 C16 H16A 109.5 n
C15 C16 H16B 109.5 n
H16A C16 H16B 109.5 n
C15 C16 H16C 109.5 n
H16A C16 H16C 109.5 n
H16B C16 H16C 109.5 n
C9 C91 C92 114.2(3) ?
C9 C91 H91A 108.7 n
C92 C91 H91A 108.7 n
C9 C91 H91B 108.7 n
C92 C91 H91B 108.7 n
H91A C91 H91B 107.6 n
C93 C92 C91 113.4(3) ?
C93 C92 H92A 108.9 n
C91 C92 H92A 108.9 n
C93 C92 H92B 108.9 n
C91 C92 H92B 108.9 n
H92A C92 H92B 107.7 n
C92 C93 H93A 109.5 n
C92 C93 H93B 109.5 n
H93A C93 H93B 109.5 n
C92 C93 H93C 109.5 n
H93A C93 H93C 109.5 n
H93B C93 H93C 109.5 n
C11 O2 C2 115.5(3) ?
C7 O7 H7 109.5 n
C8 O8 H8 109.5 n
C1 O10 C9 118.4(3) ?

loop_
_geom_bond_atom_site_label_1
_geom_bond_atom_site_label_2
_geom_bond_distance
_geom_bond_publ_flag
C1 O1 1.210(4) ?
C1 O10 1.333(4) ?
C1 C2 1.546(6) ?
C2 O2 1.450(4) ?
C2 C3 1.523(6) ?
C2 H2 1.0000 n
C3 C4 1.537(5) ?
C3 H3A 0.9900 n
C3 H3B 0.9900 n
C4 C5 1.496(5) ?
C4 H4A 0.9900 n
C4 H4B 0.9900 n
C5 C6 1.324(5) ?
C5 H5 0.9500 n
C6 C7 1.491(5) ?
C6 H6 0.9500 n
C7 O7 1.424(4) ?
C7 C8 1.548(5) ?
C7 H7A 1.0000 n
C8 O8 1.428(4) ?
C8 C9 1.530(5) ?
C8 H8A 1.0000 n
C9 O10 1.463(4) ?
C9 C91 1.521(5) ?
C9 H9 1.0000 n
C11 O11 1.197(4) ?
C11 O2 1.359(5) ?
C11 C12 1.462(5) ?
C12 C13 1.335(5) ?
C12 H12 0.9500 n
C13 C14 1.434(5) ?
C13 H13 0.9500 n
C14 C15 1.335(6) ?
C14 H14 0.9500 n
C15 C16 1.486(5) ?
C15 H15 0.9500 n
C16 H16A 0.9800 n
C16 H16B 0.9800 n
C16 H16C 0.9800 n
C91 C92 1.530(4) ?
C91 H91A 0.9900 n
C91 H91B 0.9900 n
C92 C93 1.523(6) ?
C92 H92A 0.9900 n
C92 H92B 0.9900 n
C93 H93A 0.9800 n
C93 H93B 0.9800 n
C93 H93C 0.9800 n
O7 H7 0.8400 n
O8 H8 0.8400 n
O100 H100 0.838(19) ?
